data_4327935
loop_
_publ_author_name
'Masaki Nishio'
'Shinnosuke Inami'
'Misaki Katayama'
'Kazuhiko Ozutsumi'
'Yoshihito Hayashi'

_publ_contact_author_address
;   Department of Chemistry 
    Graduate School of Natural Science
    Kanazawa University
    Kakuma
    Kanazawa 920-1192
    Japan
;
_publ_contact_author_email hayashi@se.kanazawa-u.ac.jp
_publ_contact_author_fax '+81 762 2645742'
_publ_contact_author_name
;   
Dr. Yoshihito HAYASHI
;
_publ_contact_author_phone '+81 762 2645695'
_publ_section_title
;
 Lanthanide Complexes of Macrocyclic Polyoxovanadates by VO4 Units:
 Synthesis, Characterization, and Structure Elucidation by X-ray
 Crystallography and EXAFS Spectroscopy
;
_journal_name_full 'Inorganic Chemistry'
_journal_page_first 784
_journal_page_last 793
_journal_paper_doi 10.1021/ic200638f
_journal_volume 51
_journal_year 2012
_chemical_formula_moiety '2(Nd O27 V9), 12(C8 N), 2(C2 N)'
_chemical_formula_sum 'C100 N14 Nd2 O54 V18'
_chemical_formula_weight 3466.54
_chemical_name_systematic
; 
 ? 
;
_space_group_IT_number 19
_symmetry_cell_setting orthorhombic
_symmetry_space_group_name_Hall 'P 2ac 2ab'
_symmetry_space_group_name_H-M 'P 21 21 21'
_atom_sites_solution_hydrogens notdet
_atom_sites_solution_primary direct
_atom_sites_solution_secondary difmap
_audit_creation_method SHELXL-97
_cell_angle_alpha 90.00
_cell_angle_beta 90.00
_cell_angle_gamma 90.00
_cell_formula_units_Z 4
_cell_length_a 18.9043(18)
_cell_length_b 19.277(2)
_cell_length_c 45.563(4)
_cell_measurement_reflns_used 47284
_cell_measurement_temperature 123(2)
_cell_measurement_theta_max 27.1021
_cell_measurement_theta_min 2.0183
_cell_volume 16604(3)
_computing_cell_refinement 'CrystalClear v1.3.7(Rigaku Corp., 2000)'
_computing_data_collection 'CrystalClear v1.3.7(Rigaku Corp., 2000)'
_computing_data_reduction 'CrystalClear v1.3.7(Rigaku Corp., 2000)'
_computing_molecular_graphics 'PLATON (Spek, 2003)'
_computing_publication_material 'PLATON (Spek, 2003)'
_computing_structure_refinement 'SHELXL-97 (Sheldrick, 1997)'
_computing_structure_solution 'SHELXS-97 (Sheldrick, 1990)'
_diffrn_ambient_temperature 123(2)
_diffrn_detector_area_resol_mean 14.7059
_diffrn_measured_fraction_theta_full 0.996
_diffrn_measured_fraction_theta_max 0.996
_diffrn_measurement_device_type 'Mercury CCD (2x2 bin mode)'
_diffrn_measurement_method dtintegrate.ref
_diffrn_radiation_monochromator graphite
_diffrn_radiation_source 'Rotating Anode'
_diffrn_radiation_type MoK\a
_diffrn_radiation_wavelength 0.71070
_diffrn_reflns_av_R_equivalents 0.0960
_diffrn_reflns_av_sigmaI/netI 0.1080
_diffrn_reflns_limit_h_max 23
_diffrn_reflns_limit_h_min -24
_diffrn_reflns_limit_k_max 24
_diffrn_reflns_limit_k_min -24
_diffrn_reflns_limit_l_max 58
_diffrn_reflns_limit_l_min -58
_diffrn_reflns_number 153496
_diffrn_reflns_theta_full 27.00
_diffrn_reflns_theta_max 27.00
_diffrn_reflns_theta_min 2.08
_diffrn_standards_number 154341
_exptl_absorpt_coefficient_mu 1.642
_exptl_absorpt_correction_T_max 1.0000
_exptl_absorpt_correction_T_min 0.6820
_exptl_absorpt_correction_type numerical
_exptl_absorpt_process_details 'NUMABS (Rigaku, 1999)'
_exptl_crystal_colour Colorless
_exptl_crystal_density_diffrn 1.387
_exptl_crystal_description Prism
_exptl_crystal_F_000 6656
_exptl_crystal_size_max 0.2000
_exptl_crystal_size_mid 0.2000
_exptl_crystal_size_min 0.2000
_refine_diff_density_max 2.165
_refine_diff_density_min -1.031
_refine_diff_density_rms 0.154
_refine_ls_extinction_method none
_refine_ls_goodness_of_fit_ref 1.010
_refine_ls_hydrogen_treatment undef
_refine_ls_matrix_type fullcycle
_refine_ls_number_parameters 1594
_refine_ls_number_reflns 19377
_refine_ls_number_restraints 2026
_refine_ls_restrained_S_all 0.987
_refine_ls_R_factor_all 0.1058
_refine_ls_R_factor_gt 0.0749
_refine_ls_shift/su_max 0.001
_refine_ls_shift/su_mean 0.000
_refine_ls_structure_factor_coef Fsqd
_refine_ls_weighting_details 'calc w=1/[\s^2^(Fo^2^)+(0.1158P)^2^+0.0000P] where P=(Fo^2^+2Fc^2^)/3'
_refine_ls_weighting_scheme calc
_refine_ls_wR_factor_gt 0.1897
_refine_ls_wR_factor_ref 0.2064
_reflns_number_gt 12735
_reflns_number_total 19377
_reflns_threshold_expression >2sigma(I)
_cod_data_source_file ic200638f_si_002_1.cif
_cod_data_source_block LnV_Nd
_cod_database_code 4327935

loop_
_symmetry_equiv_pos_as_xyz
'x, y, z'
'-x+1/2, -y, z+1/2'
'x+1/2, -y+1/2, -z'
'-x, y+1/2, -z+1/2'

loop_
_atom_site_label
_atom_site_type_symbol
_atom_site_fract_x
_atom_site_fract_y
_atom_site_fract_z
_atom_site_U_iso_or_equiv
_atom_site_adp_type
_atom_site_occupancy
_atom_site_symmetry_multiplicity
_atom_site_calc_flag
_atom_site_refinement_flags
_atom_site_disorder_assembly
_atom_site_disorder_group
Nd1 Nd 0.73100(3) 0.54890(3) 0.014809(14) 0.03239(16) Uani 1 1 d . . .
V1 V 0.72573(18) 0.39335(13) -0.03701(6) 0.0636(8) Uani 1 1 d . . .
V2 V 0.75861(13) 0.54267(12) -0.06665(5) 0.0479(6) Uani 1 1 d . . .
V3 V 0.61627(13) 0.61435(13) -0.04531(6) 0.0503(6) Uani 1 1 d . . .
V4 V 0.68823(11) 0.73142(10) -0.00402(5) 0.0379(5) Uani 1 1 d . . .
V5 V 0.62096(10) 0.68134(10) 0.05656(5) 0.0334(5) Uani 1 1 d . . .
V6 V 0.75612(11) 0.62758(9) 0.08991(5) 0.0324(5) Uani 1 1 d . . .
V7 V 0.73204(12) 0.46537(10) 0.08761(5) 0.0385(5) Uani 1 1 d . . .
V8 V 0.87137(12) 0.43362(10) 0.04756(5) 0.0373(5) Uani 1 1 d . . .
V9 V 0.8567(2) 0.29952(13) -0.00207(7) 0.0704(9) Uani 1 1 d . . .
O1 O 0.7058(5) 0.4373(4) -0.0076(2) 0.052(2) Uani 1 1 d U . .
O2 O 0.7421(6) 0.4500(5) -0.0677(2) 0.063(3) Uani 1 1 d U . .
O3 O 0.7894(4) 0.5593(4) -0.03258(19) 0.0403(19) Uani 1 1 d U . .
O4 O 0.6777(5) 0.5890(5) -0.0735(2) 0.053(2) Uani 1 1 d U . .
O5 O 0.6280(5) 0.5625(5) -0.0167(2) 0.048(2) Uani 1 1 d U . .
O6 O 0.6305(5) 0.7028(5) -0.0330(2) 0.045(2) Uani 1 1 d U . .
O7 O 0.7499(4) 0.6726(4) 0.0023(2) 0.040(2) Uani 1 1 d U . .
O8 O 0.6399(4) 0.7479(4) 0.02920(19) 0.0346(18) Uani 1 1 d U . .
O9 O 0.6306(4) 0.6037(4) 0.04108(19) 0.0370(19) Uani 1 1 d U . .
O10 O 0.6820(4) 0.6859(4) 0.08721(18) 0.0346(18) Uani 1 1 d U . .
O11 O 0.7870(4) 0.6086(4) 0.05676(17) 0.0292(17) Uani 1 1 d U . .
O12 O 0.7325(5) 0.5472(4) 0.10801(18) 0.0408(19) Uani 1 1 d U . .
O13 O 0.6933(5) 0.4750(4) 0.0555(2) 0.041(2) Uani 1 1 d U . .
O14 O 0.8214(5) 0.4339(4) 0.08106(19) 0.043(2) Uani 1 1 d U . .
O15 O 0.8435(4) 0.4939(4) 0.02418(19) 0.0364(19) Uani 1 1 d U . .
O16 O 0.8641(6) 0.3504(4) 0.0314(2) 0.053(2) Uani 1 1 d U . .
O17 O 0.7994(7) 0.3411(6) -0.0294(3) 0.072(3) Uani 1 1 d U . .
O18 O 0.8284(7) 0.2225(6) 0.0060(3) 0.076(3) Uani 1 1 d U . .
O19 O 0.9363(8) 0.2911(7) -0.0176(4) 0.097(4) Uani 1 1 d U . .
O20 O 0.9527(5) 0.4490(5) 0.0558(2) 0.049(2) Uani 1 1 d U . .
O21 O 0.6876(5) 0.4103(4) 0.1067(2) 0.052(2) Uani 1 1 d U . .
O22 O 0.8180(5) 0.6653(4) 0.1094(2) 0.045(2) Uani 1 1 d U . .
O23 O 0.5398(4) 0.6903(4) 0.0680(2) 0.041(2) Uani 1 1 d U . .
O24 O 0.7259(5) 0.8024(4) -0.0148(2) 0.054(2) Uani 1 1 d U . .
O25 O 0.5342(6) 0.6062(6) -0.0573(3) 0.072(3) Uani 1 1 d U . .
O26 O 0.8180(6) 0.5605(6) -0.0912(3) 0.076(3) Uani 1 1 d U . .
O28 O 0.6565(8) 0.3455(7) -0.0453(3) 0.096(4) Uani 1 1 d U . .
Nd2 Nd 0.20626(3) 0.56726(3) 0.256552(14) 0.03218(16) Uani 1 1 d . . .
V10 V 0.09323(13) 0.68249(11) 0.30434(5) 0.0431(5) Uani 1 1 d . . .
V11 V 0.01680(11) 0.61547(11) 0.24811(5) 0.0385(5) Uani 1 1 d . . .
V12 V 0.12193(13) 0.68128(12) 0.19997(5) 0.0450(6) Uani 1 1 d . . .
V13 V 0.19249(12) 0.54450(12) 0.17559(5) 0.0428(5) Uani 1 1 d . . .
V14 V 0.35114(12) 0.58179(13) 0.19807(6) 0.0504(6) Uani 1 1 d . . .
V15 V 0.45521(15) 0.45338(18) 0.22494(8) 0.0781(10) Uani 1 1 d . . .
V16 V 0.33074(13) 0.42413(11) 0.27992(5) 0.0430(5) Uani 1 1 d . . .
V17 V 0.30883(14) 0.54944(13) 0.32581(6) 0.0549(7) Uani 1 1 d . . .
V18 V 0.14282(14) 0.54234(12) 0.33414(5) 0.0493(6) Uani 1 1 d . . .
O29 O 0.1661(5) 0.6699(4) 0.2845(2) 0.043(2) Uani 1 1 d U . .
O30 O 0.0182(5) 0.6640(4) 0.2821(2) 0.041(2) Uani 1 1 d U . .
O31 O 0.0778(4) 0.5542(4) 0.24957(17) 0.0359(18) Uani 1 1 d U . .
O32 O 0.0356(5) 0.6706(5) 0.2174(2) 0.051(2) Uani 1 1 d U . .
O33 O 0.1851(5) 0.6673(4) 0.2245(2) 0.045(2) Uani 1 1 d U . .
O34 O 0.1368(5) 0.6203(5) 0.1710(2) 0.049(2) Uani 1 1 d U . .
O35 O 0.1831(4) 0.5122(4) 0.20915(19) 0.039(2) Uani 1 1 d U . .
O36 O 0.2840(5) 0.5666(5) 0.1707(2) 0.052(2) Uani 1 1 d U . .
O37 O 0.3131(5) 0.5919(5) 0.2312(2) 0.051(2) Uani 1 1 d U . .
O38 O 0.4123(6) 0.5122(6) 0.1994(3) 0.069(3) Uani 1 1 d U . .
O39 O 0.4067(5) 0.4422(5) 0.2585(2) 0.056(2) Uani 1 1 d U . .
O40 O 0.2571(4) 0.4528(4) 0.26335(19) 0.041(2) Uani 1 1 d U . .
O41 O 0.3390(6) 0.4629(5) 0.3164(2) 0.060(3) Uani 1 1 d U . .
O42 O 0.2923(5) 0.5926(4) 0.2949(2) 0.047(2) Uani 1 1 d U . .
O43 O 0.2309(5) 0.5471(5) 0.3492(2) 0.059(3) Uani 1 1 d U . .
O44 O 0.1498(5) 0.5154(4) 0.29946(19) 0.0375(19) Uani 1 1 d U . .
O45 O 0.0979(6) 0.6247(5) 0.3356(2) 0.058(3) Uani 1 1 d U . .
O46 O 0.0965(6) 0.4852(6) 0.3524(3) 0.072(3) Uani 1 1 d U . .
O47 O 0.3679(7) 0.5882(6) 0.3449(3) 0.075(3) Uani 1 1 d U . .
O48 O 0.3237(5) 0.3406(4) 0.28369(17) 0.056(3) Uani 1 1 d U . .
O49 O 0.5340(9) 0.4829(9) 0.2321(4) 0.125(6) Uani 1 1 d U . .
O50 O 0.4651(9) 0.3744(8) 0.2089(4) 0.112(5) Uani 1 1 d U . .
O51 O 0.3927(5) 0.6529(5) 0.1900(3) 0.062(3) Uani 1 1 d U . .
O52 O 0.1710(6) 0.4867(5) 0.1512(2) 0.059(3) Uani 1 1 d U . .
O53 O 0.1287(6) 0.7601(6) 0.1880(3) 0.073(3) Uani 1 1 d U . .
O54 O -0.0609(5) 0.5805(5) 0.2435(2) 0.052(2) Uani 1 1 d U . .
O55 O 0.0896(6) 0.7615(5) 0.3154(2) 0.056(3) Uani 1 1 d U . .
N1 N 0.2580(11) 0.7114(10) 0.1043(5) 0.080(3) Uani 0.50 1 d PDU A 1
C1 C 0.3138(14) 0.7170(15) 0.0805(6) 0.082(3) Uani 0.50 1 d PDU A 1
C2 C 0.3719(17) 0.6646(18) 0.0807(9) 0.086(5) Uani 0.50 1 d PDU A 1
C3 C 0.2238(17) 0.6369(11) 0.1053(6) 0.080(3) Uani 0.50 1 d PDU A 1
C4 C 0.194(2) 0.6152(15) 0.0760(6) 0.078(5) Uani 0.50 1 d PDU A 1
C5 C 0.2050(13) 0.7667(13) 0.0954(7) 0.081(3) Uani 0.50 1 d PDU A 1
C6 C 0.1342(15) 0.7599(18) 0.1134(8) 0.084(4) Uani 0.50 1 d PDU A 1
C7 C 0.2904(17) 0.7217(14) 0.1350(5) 0.081(3) Uani 0.50 1 d PDU A 1
C8 C 0.343(2) 0.7868(16) 0.1345(8) 0.084(4) Uani 0.50 1 d PDU A 1
N1' N 0.2887(10) 0.7179(9) 0.1094(5) 0.082(3) Uani 0.50 1 d PDU B 2
C1' C 0.3148(17) 0.6438(10) 0.1102(6) 0.084(3) Uani 0.50 1 d PDU B 2
C2' C 0.351(2) 0.6222(17) 0.0820(7) 0.089(5) Uani 0.50 1 d PDU B 2
C3' C 0.2239(13) 0.7370(16) 0.0889(6) 0.082(3) Uani 0.50 1 d PDU B 2
C4' C 0.1563(14) 0.7049(16) 0.1009(7) 0.086(4) Uani 0.50 1 d PDU B 2
C5' C 0.2644(18) 0.7326(10) 0.1409(5) 0.082(3) Uani 0.50 1 d PDU B 2
C6' C 0.2543(12) 0.8144(9) 0.13894(19) 0.088(5) Uani 0.50 1 d PDU B 2
C7' C 0.3479(13) 0.7667(14) 0.0987(7) 0.083(3) Uani 0.50 1 d PDU B 2
C8' C 0.4178(15) 0.7608(19) 0.1183(9) 0.085(4) Uani 0.50 1 d PDU B 2
N2 N 0.9627(5) 0.6785(5) 0.0072(2) 0.0520(18) Uani 1 1 d DU . .
C9 C 0.9225(7) 0.6714(7) 0.0358(3) 0.056(2) Uani 1 1 d DU . .
C10 C 0.9557(9) 0.7078(9) 0.0615(3) 0.069(4) Uani 1 1 d DU . .
C11 C 0.9692(6) 0.7582(5) -0.0014(3) 0.050(2) Uani 1 1 d DU . .
C12 C 0.8987(7) 0.7933(7) -0.0038(4) 0.060(3) Uani 1 1 d DU . .
C13 C 0.9184(7) 0.6402(6) -0.0150(3) 0.053(2) Uani 1 1 d DU . .
C14 C 0.9548(8) 0.6420(8) -0.0458(3) 0.064(4) Uani 1 1 d DU . .
C15 C 1.0396(6) 0.6540(6) 0.0098(3) 0.055(2) Uani 1 1 d DU . .
C16 C 1.0456(9) 0.5730(6) 0.0161(4) 0.070(4) Uani 1 1 d DU . .
N3 N 0.0597(7) 0.0139(7) 0.3521(3) 0.065(2) Uani 1 1 d U . .
C17 C 0.0085(8) -0.0452(9) 0.3454(4) 0.065(3) Uani 1 1 d U . .
C18 C 0.0180(10) -0.1098(9) 0.3652(4) 0.077(4) Uani 1 1 d U . .
C19 C 0.0479(9) 0.0423(9) 0.3828(4) 0.064(3) Uani 1 1 d U . .
C20 C -0.0257(10) 0.0677(10) 0.3878(4) 0.074(4) Uani 1 1 d U . .
C21 C 0.0433(9) 0.0663(9) 0.3290(4) 0.067(3) Uani 1 1 d U . .
C22 C 0.0951(10) 0.1219(11) 0.3285(4) 0.084(4) Uani 1 1 d U . .
C23 C 0.1349(9) -0.0129(10) 0.3506(4) 0.071(3) Uani 1 1 d U . .
C24 C 0.1556(10) -0.0481(11) 0.3205(5) 0.084(4) Uani 1 1 d U . .
N4 N 0.0690(9) 0.3410(7) 0.2555(4) 0.092(3) Uani 1 1 d U . .
C25 C 0.1047(12) 0.3836(9) 0.2322(5) 0.094(3) Uani 1 1 d U . .
C26 C 0.0986(12) 0.3477(10) 0.2013(6) 0.099(4) Uani 1 1 d U . .
C27 C 0.0932(12) 0.2662(9) 0.2557(5) 0.095(3) Uani 1 1 d U . .
C28 C 0.1778(13) 0.2581(10) 0.2586(6) 0.110(4) Uani 1 1 d U . .
C29 C 0.0941(12) 0.3797(10) 0.2816(6) 0.099(3) Uani 1 1 d U . .
C30 C 0.0577(14) 0.3449(11) 0.3104(6) 0.112(4) Uani 1 1 d U . .
C31 C -0.0087(12) 0.3398(9) 0.2516(6) 0.094(3) Uani 1 1 d U . .
C32 C -0.0490(12) 0.4112(10) 0.2504(6) 0.102(4) Uani 1 1 d U . .
N5 N 0.3968(9) 0.1357(10) 0.3321(4) 0.094(3) Uani 1 1 d U . .
C33 C 0.3231(12) 0.1571(12) 0.3394(5) 0.098(4) Uani 1 1 d U . .
C34 C 0.2835(13) 0.1795(14) 0.3101(5) 0.112(6) Uani 1 1 d U . .
C35 C 0.4383(12) 0.1955(13) 0.3209(6) 0.103(4) Uani 1 1 d U . .
C36 C 0.4392(14) 0.2651(14) 0.3398(6) 0.116(6) Uani 1 1 d U . .
C37 C 0.4286(12) 0.1120(12) 0.3644(5) 0.098(4) Uani 1 1 d U . .
C38 C 0.5009(12) 0.0906(13) 0.3644(6) 0.104(6) Uani 1 1 d U . .
C39 C 0.4056(13) 0.0752(14) 0.3121(5) 0.110(4) Uani 1 1 d U . .
C40 C 0.3491(16) 0.0124(15) 0.3186(6) 0.133(7) Uani 1 1 d U . .
N6 N 0.7656(11) 0.2122(7) 0.0981(4) 0.092(3) Uani 1 1 d U . .
C41 C 0.7787(16) 0.1372(9) 0.0920(5) 0.103(4) Uani 1 1 d U . .
C42 C 0.7598(17) 0.1156(9) 0.0597(5) 0.115(6) Uani 1 1 d U . .
C43 C 0.8149(15) 0.2563(10) 0.0836(5) 0.101(4) Uani 1 1 d U . .
C44 C 0.8935(17) 0.2464(13) 0.0924(6) 0.124(6) Uani 1 1 d U . .
C45 C 0.7714(14) 0.2174(9) 0.1312(4) 0.092(4) Uani 1 1 d U . .
C46 C 0.7697(14) 0.2886(9) 0.1441(5) 0.100(6) Uani 1 1 d U . .
C47 C 0.6933(14) 0.2372(10) 0.0877(5) 0.098(4) Uani 1 1 d U . .
C48 C 0.6222(16) 0.1995(12) 0.1029(6) 0.126(6) Uani 1 1 d U . .
N7 N 0.2475(8) 0.3851(7) 0.4068(3) 0.097(3) Uani 1 1 d DU . .
C49 C 0.1877(9) 0.4370(9) 0.4075(5) 0.105(4) Uani 1 1 d DU . .
C50 C 0.1174(11) 0.4102(16) 0.4182(7) 0.146(7) Uani 1 1 d DU . .
C51 C 0.2645(13) 0.3546(8) 0.4380(3) 0.102(4) Uani 1 1 d DU . .
C52 C 0.2806(16) 0.4115(10) 0.4603(4) 0.119(7) Uani 1 1 d DU . .
C53 C 0.3137(9) 0.4253(10) 0.3967(5) 0.112(4) Uani 1 1 d DU . .
C54 C 0.3727(12) 0.3653(13) 0.3993(7) 0.138(7) Uani 1 1 d DU . .
C55 C 0.2292(14) 0.3208(8) 0.3884(4) 0.114(4) Uani 1 1 d DU . .
C56 C 0.2281(17) 0.3386(12) 0.3543(4) 0.124(7) Uani 1 1 d DU . .
N8 N 0.1100(12) 0.0740(10) 0.1428(5) 0.187(6) Uani 1 1 d DU . .
C57 C 0.0460(13) 0.0440(17) 0.1269(6) 0.191(6) Uani 1 1 d DU . .
C58 C 0.0556(19) 0.047(2) 0.0941(6) 0.191(6) Uani 1 1 d DU . .
C59 C 0.1761(13) 0.0238(14) 0.1373(8) 0.191(6) Uani 1 1 d DU . .
C60 C 0.1556(16) -0.0468(10) 0.1497(9) 0.191(6) Uani 1 1 d DU . .
C61 C 0.0889(15) 0.0683(17) 0.1748(5) 0.191(6) Uani 1 1 d DU . .
C62 C 0.1543(19) 0.100(2) 0.1926(7) 0.191(6) Uani 1 1 d DU . .
C63 C 0.1292(16) 0.1459(12) 0.1310(7) 0.191(6) Uani 1 1 d DU . .
C64 C 0.069(2) 0.2016(15) 0.1393(9) 0.191(6) Uani 1 1 d DU . .
N9 N 0.4934(13) 0.4249(13) 0.0185(6) 0.237(4) Uani 1 1 d DU . .
C65 C 0.5332(17) 0.406(2) -0.0094(7) 0.239(4) Uani 1 1 d DU . .
C66 C 0.488(2) 0.358(2) -0.0282(9) 0.242(4) Uani 1 1 d DU . .
C67 C 0.4141(13) 0.4453(19) 0.0119(8) 0.239(4) Uani 1 1 d DU . .
C68 C 0.409(2) 0.506(2) -0.0100(10) 0.242(4) Uani 1 1 d DU . .
C69 C 0.5333(18) 0.4872(16) 0.0303(8) 0.239(4) Uani 1 1 d DU . .
C70 C 0.508(3) 0.496(2) 0.0633(8) 0.242(4) Uani 1 1 d DU . .
C71 C 0.4932(18) 0.3601(17) 0.0382(8) 0.239(4) Uani 1 1 d DU . .
C72 C 0.575(2) 0.3390(18) 0.0426(9) 0.242(4) Uani 1 1 d DU . .
N10 N 0.3343(9) 0.8063(8) 0.2513(3) 0.237(5) Uani 1 1 d GU . .
C73 C 0.2814(12) 0.8510(11) 0.2697(2) 0.239(4) Uani 1 1 d GU . .
C74 C 0.2082(11) 0.8211(17) 0.2731(5) 0.242(4) Uani 1 1 d GU . .
C75 C 0.3560(12) 0.7408(9) 0.2681(6) 0.239(4) Uani 1 1 d GU . .
C76 C 0.3779(15) 0.7602(14) 0.2995(5) 0.242(4) Uani 1 1 d GU . .
C77 C 0.3988(11) 0.8519(11) 0.2457(5) 0.239(4) Uani 1 1 d GU . .
C78 C 0.4394(11) 0.8215(16) 0.2192(6) 0.242(4) Uani 1 1 d GU . .
C79 C 0.2980(11) 0.7877(10) 0.2225(4) 0.239(4) Uani 1 1 d GU . .
C80 C 0.2721(14) 0.8623(13) 0.2080(2) 0.242(4) Uani 1 1 d GU . .
N11 N 0.1495(14) 0.3618(12) 0.0389(5) 0.236(4) Uani 1 1 d DU . .
C81 C 0.179(2) 0.3647(18) 0.0700(6) 0.239(4) Uani 1 1 d DU . .
C82 C 0.181(3) 0.441(2) 0.0788(9) 0.242(4) Uani 1 1 d DU . .
C83 C 0.1619(19) 0.4329(15) 0.0220(8) 0.239(4) Uani 1 1 d DU . .
C84 C 0.237(2) 0.432(2) 0.0098(10) 0.242(4) Uani 1 1 d DU . .
C85 C 0.1937(17) 0.3057(17) 0.0240(7) 0.239(4) Uani 1 1 d DU . .
C86 C 0.148(2) 0.288(2) -0.0044(8) 0.242(4) Uani 1 1 d DU . .
C87 C 0.0689(14) 0.3493(19) 0.0391(8) 0.239(4) Uani 1 1 d DU . .
C88 C 0.056(2) 0.294(2) 0.0656(10) 0.242(4) Uani 1 1 d DU . .
N12 N 0.4473(8) 0.0800(9) 0.1446(4) 0.240(5) Uani 1 1 d GU . .
C89 C 0.4292(13) 0.0339(10) 0.1719(5) 0.239(4) Uani 1 1 d GU . .
C90 C 0.4922(18) 0.0228(13) 0.1924(5) 0.242(4) Uani 1 1 d GU . .
C91 C 0.5005(11) 0.0370(13) 0.1252(4) 0.239(4) Uani 1 1 d GU . .
C92 C 0.4778(16) -0.0399(12) 0.1253(6) 0.242(4) Uani 1 1 d GU . .
C93 C 0.3765(10) 0.0908(13) 0.1279(6) 0.239(4) Uani 1 1 d GU . .
C94 C 0.4009(18) 0.1375(15) 0.1008(5) 0.242(4) Uani 1 1 d GU . .
C95 C 0.4871(12) 0.1469(10) 0.1517(5) 0.239(4) Uani 1 1 d GU . .
C96 C 0.4446(17) 0.1842(11) 0.1786(6) 0.242(4) Uani 1 1 d GU . .
N15 N 0.5660(13) 0.0348(13) 0.0528(6) 0.146(7) Uani 1 1 d DU . .
C100 C 0.5089(13) 0.0405(13) 0.0468(6) 0.112(6) Uani 1 1 d DU . .
C101 C 0.4373(13) 0.0453(13) 0.0398(6) 0.114(7) Uani 1 1 d DU . .
N16 N 0.251(3) 0.256(2) 0.1664(10) 0.058(8) Uani 0.25 1 d PDU . .
C102 C 0.268(3) 0.295(3) 0.1826(12) 0.057(8) Uani 0.25 1 d PDU . .
C103 C 0.290(3) 0.348(2) 0.2014(12) 0.057(8) Uani 0.25 1 d PDU . .
N17 N 0.462(2) 0.314(2) 0.1158(11) 0.055(8) Uani 0.25 1 d PDU . .
C104 C 0.506(3) 0.338(3) 0.1282(13) 0.055(8) Uani 0.25 1 d PDU . .
C105 C 0.540(3) 0.388(3) 0.1451(13) 0.054(8) Uani 0.25 1 d PDU . .
N18 N 0.334(3) 0.138(2) 0.2349(13) 0.084(11) Uani 0.25 1 d PGU . .
C106 C 0.345(2) 0.195(2) 0.2379(8) 0.083(11) Uani 0.25 1 d PGU . .
C107 C 0.389(3) 0.254(2) 0.2424(12) 0.082(11) Uani 0.25 1 d PGU . .
N19 N 0.335(2) 0.452(2) 0.0952(8) 0.042(6) Uani 0.25 1 d PDU . .
C108 C 0.339(3) 0.443(2) 0.1192(8) 0.041(6) Uani 0.25 1 d PDU . .
C109 C 0.330(3) 0.415(2) 0.1468(9) 0.041(6) Uani 0.25 1 d PDU . .

loop_
_atom_site_aniso_label
_atom_site_aniso_U_11
_atom_site_aniso_U_22
_atom_site_aniso_U_33
_atom_site_aniso_U_23
_atom_site_aniso_U_13
_atom_site_aniso_U_12
Nd1 0.0339(3) 0.0361(3) 0.0272(3) 0.0013(3) -0.0075(3) 0.0006(3)
V1 0.094(2) 0.0486(13) 0.0480(16) -0.0105(11) -0.0118(16) -0.0126(15)
V2 0.0584(14) 0.0530(12) 0.0324(12) -0.0009(10) -0.0092(11) 0.0016(12)
V3 0.0470(13) 0.0660(15) 0.0378(14) 0.0060(12) -0.0176(11) 0.0032(12)
V4 0.0323(11) 0.0408(11) 0.0406(13) 0.0132(9) 0.0000(9) 0.0062(9)
V5 0.0277(10) 0.0373(10) 0.0352(12) 0.0039(9) -0.0017(9) 0.0017(9)
V6 0.0366(11) 0.0321(9) 0.0285(11) 0.0003(8) -0.0056(9) 0.0047(8)
V7 0.0484(12) 0.0309(9) 0.0362(12) 0.0077(8) 0.0021(11) 0.0061(10)
V8 0.0475(12) 0.0370(10) 0.0273(11) -0.0013(9) -0.0053(9) 0.0098(10)
V9 0.118(3) 0.0399(12) 0.0531(18) -0.0063(12) 0.0005(18) 0.0142(15)
O1 0.058(4) 0.051(4) 0.049(4) -0.008(3) -0.003(3) -0.001(4)
O2 0.069(4) 0.065(4) 0.054(4) -0.004(4) -0.012(4) 0.006(4)
O3 0.041(4) 0.044(3) 0.036(4) 0.002(3) -0.004(3) -0.006(3)
O4 0.055(4) 0.058(4) 0.044(4) -0.001(3) -0.007(3) 0.009(3)
O5 0.042(4) 0.060(4) 0.043(4) 0.000(3) -0.009(3) -0.005(3)
O6 0.044(4) 0.054(4) 0.038(4) 0.005(3) -0.003(3) 0.010(3)
O7 0.037(4) 0.039(3) 0.042(4) 0.007(3) -0.004(3) 0.007(3)
O8 0.035(3) 0.035(3) 0.035(4) 0.000(3) -0.001(3) 0.001(3)
O9 0.036(3) 0.034(3) 0.042(4) 0.006(3) -0.002(3) 0.000(3)
O10 0.042(4) 0.031(3) 0.031(4) 0.000(3) -0.002(3) 0.009(3)
O11 0.031(3) 0.032(3) 0.025(3) 0.002(3) -0.004(3) -0.001(3)
O12 0.053(4) 0.035(3) 0.035(4) 0.005(3) 0.004(3) 0.003(3)
O13 0.042(4) 0.040(3) 0.041(4) 0.005(3) 0.002(3) -0.004(3)
O14 0.046(4) 0.044(3) 0.039(4) 0.008(3) -0.004(3) 0.006(3)
O15 0.037(4) 0.041(3) 0.031(4) -0.001(3) -0.002(3) 0.000(3)
O16 0.069(4) 0.042(4) 0.049(4) -0.005(3) 0.001(4) 0.001(3)
O17 0.083(5) 0.070(4) 0.065(5) 0.001(4) 0.006(4) 0.011(4)
O18 0.089(5) 0.066(4) 0.074(5) -0.005(4) -0.002(4) -0.003(4)
O19 0.099(6) 0.096(5) 0.097(6) -0.002(4) 0.009(4) 0.008(4)
O20 0.046(4) 0.055(4) 0.048(4) 0.001(3) -0.008(3) 0.006(3)
O21 0.057(4) 0.044(4) 0.056(4) 0.007(3) 0.007(4) -0.001(3)
O22 0.042(4) 0.046(4) 0.046(4) -0.003(3) -0.008(3) 0.001(3)
O23 0.035(3) 0.046(4) 0.042(4) 0.004(3) 0.003(3) 0.004(3)
O24 0.053(4) 0.053(4) 0.056(4) 0.015(3) 0.003(4) 0.004(3)
O25 0.068(5) 0.080(5) 0.067(5) 0.005(4) -0.016(4) -0.003(4)
O26 0.078(5) 0.085(5) 0.066(5) 0.001(4) -0.001(4) -0.003(4)
O28 0.098(6) 0.095(5) 0.095(6) -0.012(4) -0.013(4) -0.017(4)
Nd2 0.0356(3) 0.0359(3) 0.0251(3) 0.0042(3) -0.0045(3) -0.0032(3)
V10 0.0586(14) 0.0402(11) 0.0304(12) -0.0061(9) -0.0105(11) 0.0060(11)
V11 0.0359(11) 0.0480(11) 0.0316(13) -0.0029(9) -0.0048(9) 0.0025(9)
V12 0.0521(14) 0.0535(12) 0.0292(12) 0.0117(10) -0.0033(10) 0.0085(11)
V13 0.0428(12) 0.0600(13) 0.0256(11) 0.0030(10) 0.0008(9) 0.0047(11)
V14 0.0395(12) 0.0626(14) 0.0491(15) 0.0177(12) 0.0070(11) 0.0033(11)
V15 0.0546(16) 0.105(2) 0.075(2) 0.0352(19) 0.0080(15) 0.0299(17)
V16 0.0564(14) 0.0349(11) 0.0377(13) 0.0068(10) -0.0084(11) 0.0056(10)
V17 0.0652(16) 0.0564(13) 0.0429(14) -0.0092(12) -0.0276(12) 0.0106(13)
V18 0.0737(16) 0.0505(12) 0.0239(11) 0.0052(10) 0.0015(11) 0.0108(13)
O29 0.047(4) 0.036(3) 0.044(4) 0.000(3) 0.000(3) -0.003(3)
O30 0.041(4) 0.044(4) 0.039(4) 0.001(3) 0.001(3) 0.008(3)
O31 0.036(3) 0.042(3) 0.030(4) -0.004(3) 0.002(3) -0.001(3)
O32 0.053(4) 0.057(4) 0.042(4) 0.001(3) 0.000(3) 0.005(3)
O33 0.050(4) 0.038(3) 0.046(4) 0.009(3) 0.000(3) 0.000(3)
O34 0.052(4) 0.055(4) 0.041(4) 0.004(3) -0.001(3) 0.008(3)
O35 0.040(4) 0.042(3) 0.036(4) 0.005(3) -0.001(3) -0.007(3)
O36 0.050(4) 0.059(4) 0.046(4) 0.009(3) 0.006(3) 0.003(3)
O37 0.046(4) 0.059(4) 0.048(4) 0.006(3) 0.002(3) -0.007(3)
O38 0.071(5) 0.074(4) 0.063(5) 0.010(4) 0.003(4) 0.006(4)
O39 0.053(4) 0.060(4) 0.054(4) 0.005(4) -0.001(4) 0.009(3)
O40 0.043(4) 0.042(3) 0.039(4) -0.005(3) -0.005(3) -0.002(3)
O41 0.064(4) 0.061(4) 0.055(4) 0.001(4) -0.010(4) 0.005(4)
O42 0.048(4) 0.047(4) 0.046(4) 0.002(3) -0.013(3) -0.006(3)
O43 0.062(4) 0.065(4) 0.049(4) -0.001(4) -0.004(4) 0.012(4)
O44 0.048(4) 0.033(3) 0.031(4) -0.001(3) -0.002(3) -0.001(3)
O45 0.068(4) 0.056(4) 0.050(4) -0.003(4) -0.004(4) 0.010(4)
O46 0.080(5) 0.071(4) 0.065(5) 0.015(4) 0.007(4) 0.003(4)
O47 0.079(5) 0.075(5) 0.072(5) -0.008(4) -0.018(4) 0.009(4)
O48 0.065(4) 0.047(4) 0.057(4) 0.011(3) 0.004(4) 0.005(3)
O49 0.116(7) 0.132(7) 0.127(7) 0.010(5) -0.004(5) 0.002(5)
O50 0.117(6) 0.108(6) 0.110(6) -0.001(4) 0.002(5) 0.016(5)
O51 0.055(4) 0.068(4) 0.062(5) 0.012(4) 0.009(4) -0.007(4)
O52 0.060(4) 0.067(4) 0.049(4) -0.008(4) 0.003(4) 0.002(4)
O53 0.076(5) 0.074(5) 0.068(5) 0.011(4) 0.005(4) 0.008(4)
O54 0.046(4) 0.060(4) 0.051(4) -0.001(4) -0.002(3) 0.002(3)
O55 0.065(4) 0.049(4) 0.054(4) -0.005(3) -0.006(4) 0.007(4)
N1 0.099(7) 0.073(5) 0.070(6) 0.027(5) -0.014(5) -0.013(5)
C1 0.100(7) 0.075(5) 0.071(6) 0.026(5) -0.012(6) -0.014(5)
C2 0.100(9) 0.079(9) 0.079(9) 0.025(9) -0.010(8) -0.012(7)
C3 0.097(8) 0.073(5) 0.069(7) 0.027(6) -0.013(6) -0.012(6)
C4 0.092(12) 0.073(9) 0.068(9) 0.023(9) -0.009(10) -0.010(9)
C5 0.100(7) 0.073(6) 0.069(7) 0.028(6) -0.014(6) -0.013(6)
C6 0.103(8) 0.079(9) 0.070(9) 0.027(8) -0.010(7) -0.007(7)
C7 0.100(8) 0.075(5) 0.070(6) 0.027(5) -0.015(6) -0.014(6)
C8 0.100(9) 0.079(7) 0.072(8) 0.025(7) -0.013(7) -0.016(7)
N1' 0.100(7) 0.074(5) 0.071(6) 0.026(5) -0.013(6) -0.013(5)
C1' 0.103(8) 0.076(5) 0.074(7) 0.026(6) -0.012(7) -0.011(6)
C2' 0.106(10) 0.080(8) 0.080(9) 0.021(8) -0.009(8) -0.011(8)
C3' 0.101(7) 0.075(5) 0.070(6) 0.028(5) -0.014(6) -0.014(6)
C4' 0.101(8) 0.082(8) 0.075(8) 0.028(7) -0.013(7) -0.014(7)
C5' 0.100(8) 0.075(6) 0.070(6) 0.026(5) -0.014(6) -0.013(6)
C6' 0.107(12) 0.074(6) 0.081(11) 0.019(7) -0.012(10) -0.016(10)
C7' 0.100(7) 0.077(5) 0.071(7) 0.026(6) -0.013(6) -0.014(6)
C8' 0.100(8) 0.082(9) 0.073(9) 0.021(8) -0.013(7) -0.012(8)
N2 0.046(4) 0.054(4) 0.055(4) 0.014(3) 0.000(3) -0.007(3)
C9 0.049(5) 0.063(5) 0.055(5) 0.015(4) 0.005(4) -0.011(4)
C10 0.067(8) 0.078(8) 0.063(8) 0.016(7) 0.003(7) -0.011(7)
C11 0.044(5) 0.051(5) 0.054(5) 0.010(4) 0.001(4) -0.003(4)
C12 0.050(7) 0.066(7) 0.064(8) 0.000(7) 0.001(6) 0.003(6)
C13 0.047(5) 0.053(5) 0.059(5) 0.008(4) -0.001(4) -0.009(4)
C14 0.061(7) 0.065(7) 0.065(8) 0.008(7) 0.000(7) 0.000(6)
C15 0.049(5) 0.055(5) 0.061(5) 0.017(4) -0.010(4) -0.002(4)
C16 0.074(8) 0.058(7) 0.077(8) 0.026(7) -0.011(7) 0.002(7)
N3 0.060(4) 0.084(5) 0.053(4) 0.015(4) -0.017(4) -0.016(4)
C17 0.061(5) 0.077(5) 0.056(5) 0.011(5) -0.017(5) -0.020(5)
C18 0.083(8) 0.077(8) 0.070(9) 0.013(7) -0.010(8) -0.019(7)
C19 0.064(5) 0.077(6) 0.052(5) 0.007(5) -0.014(5) -0.013(5)
C20 0.078(8) 0.085(8) 0.058(8) -0.002(7) -0.004(7) 0.001(8)
C21 0.064(5) 0.088(6) 0.050(5) 0.022(5) -0.021(5) -0.018(5)
C22 0.083(9) 0.107(9) 0.063(8) 0.016(8) -0.023(8) -0.027(8)
C23 0.059(5) 0.094(6) 0.059(5) 0.014(5) -0.013(5) -0.012(5)
C24 0.065(8) 0.112(9) 0.075(9) 0.001(8) 0.004(7) -0.003(8)
N4 0.104(5) 0.058(4) 0.115(7) 0.010(4) -0.036(5) -0.022(4)
C25 0.104(6) 0.060(5) 0.120(7) 0.013(5) -0.033(6) -0.021(5)
C26 0.106(10) 0.075(8) 0.116(7) 0.014(7) -0.032(8) -0.018(8)
C27 0.108(6) 0.059(4) 0.118(8) 0.012(5) -0.039(7) -0.019(5)
C28 0.111(7) 0.078(8) 0.141(11) 0.013(9) -0.043(10) -0.010(6)
C29 0.113(7) 0.066(5) 0.118(7) 0.005(5) -0.038(6) -0.024(5)
C30 0.132(10) 0.088(9) 0.116(7) 0.004(7) -0.031(9) -0.025(9)
C31 0.103(6) 0.064(5) 0.115(8) 0.012(5) -0.033(6) -0.019(4)
C32 0.110(8) 0.076(7) 0.118(11) 0.009(8) -0.022(9) -0.007(6)
N5 0.081(6) 0.117(7) 0.085(7) 0.000(5) 0.017(5) 0.006(5)
C33 0.082(6) 0.130(9) 0.083(9) 0.011(8) 0.018(6) 0.012(6)
C34 0.095(10) 0.152(15) 0.090(11) 0.026(12) 0.016(9) 0.018(12)
C35 0.087(8) 0.127(8) 0.096(9) 0.005(7) 0.018(8) -0.001(7)
C36 0.103(13) 0.122(10) 0.123(15) 0.000(10) 0.032(13) -0.008(11)
C37 0.084(7) 0.120(9) 0.091(8) 0.001(6) 0.010(7) 0.009(8)
C38 0.078(8) 0.133(14) 0.101(13) 0.012(12) 0.013(8) 0.000(10)
C39 0.108(9) 0.127(8) 0.094(8) -0.011(7) 0.018(8) 0.007(7)
C40 0.146(16) 0.141(12) 0.112(16) -0.024(12) 0.005(14) -0.024(11)
N6 0.161(8) 0.050(4) 0.065(5) 0.000(4) -0.011(6) 0.001(5)
C41 0.192(11) 0.054(5) 0.064(7) -0.008(5) 0.003(9) 0.001(6)
C42 0.215(18) 0.060(8) 0.070(9) -0.009(6) -0.014(13) 0.009(12)
C43 0.156(9) 0.063(6) 0.084(8) 0.006(7) -0.015(8) -0.006(7)
C44 0.157(9) 0.107(13) 0.107(15) 0.017(12) -0.017(12) 0.000(11)
C45 0.155(10) 0.055(6) 0.067(6) -0.011(5) -0.017(7) 0.019(8)
C46 0.151(15) 0.058(7) 0.090(10) -0.020(7) -0.040(12) 0.022(11)
C47 0.157(8) 0.066(7) 0.072(8) 0.007(7) -0.022(7) -0.012(6)
C48 0.164(9) 0.100(12) 0.115(15) 0.019(12) -0.040(12) -0.049(11)
N7 0.140(8) 0.081(6) 0.069(6) 0.009(5) -0.023(7) 0.010(6)
C49 0.137(9) 0.095(8) 0.083(9) 0.015(7) -0.024(8) 0.015(7)
C50 0.146(11) 0.180(17) 0.114(16) 0.022(15) 0.004(14) 0.012(10)
C51 0.154(10) 0.079(8) 0.074(7) 0.010(5) -0.029(8) 0.014(8)
C52 0.175(17) 0.101(11) 0.080(9) 0.001(8) -0.045(13) 0.010(13)
C53 0.133(9) 0.120(9) 0.083(9) 0.019(7) -0.029(8) 0.001(6)
C54 0.136(10) 0.143(14) 0.136(17) -0.004(15) -0.037(14) 0.016(10)
C55 0.162(10) 0.097(7) 0.083(8) -0.004(6) -0.034(9) 0.010(7)
C56 0.173(17) 0.121(14) 0.079(7) -0.014(8) -0.026(14) 0.021(14)
N8 0.187(6) 0.187(6) 0.187(6) -0.001(3) 0.000(3) 0.000(3)
C57 0.190(6) 0.191(6) 0.191(6) -0.0004(15) 0.0003(15) -0.0004(15)
C58 0.191(6) 0.192(6) 0.191(6) -0.0001(15) 0.0002(15) 0.0004(15)
C59 0.190(6) 0.191(6) 0.191(6) -0.0004(15) 0.0003(15) -0.0004(15)
C60 0.191(6) 0.192(6) 0.191(6) -0.0001(15) 0.0002(15) 0.0004(15)
C61 0.190(6) 0.191(6) 0.191(6) -0.0004(15) 0.0003(15) -0.0004(15)
C62 0.191(6) 0.192(6) 0.191(6) -0.0001(15) 0.0002(15) 0.0004(15)
C63 0.190(6) 0.191(6) 0.191(6) -0.0004(15) 0.0003(15) -0.0004(15)
C64 0.191(6) 0.192(6) 0.191(6) -0.0001(15) 0.0002(15) 0.0004(15)
N9 0.237(4) 0.237(4) 0.237(4) 0.000(2) 0.000(2) 0.000(2)
C65 0.239(4) 0.239(4) 0.239(4) -0.0001(5) 0.0001(5) -0.0001(5)
C66 0.242(4) 0.242(4) 0.242(4) -0.0001(5) 0.0000(5) -0.0002(5)
C67 0.239(4) 0.239(4) 0.239(4) -0.0001(5) 0.0001(5) -0.0001(5)
C68 0.242(4) 0.242(4) 0.242(4) -0.0001(5) 0.0000(5) -0.0002(5)
C69 0.239(4) 0.239(4) 0.239(4) -0.0001(5) 0.0001(5) -0.0001(5)
C70 0.242(4) 0.242(4) 0.242(4) -0.0001(5) 0.0000(5) -0.0002(5)
C71 0.239(4) 0.239(4) 0.239(4) -0.0001(5) 0.0001(5) -0.0001(5)
C72 0.242(4) 0.242(4) 0.242(4) -0.0001(5) 0.0000(5) -0.0002(5)
N10 0.237(5) 0.237(5) 0.237(5) -0.0008(19) 0.0004(19) 0.0000(19)
C73 0.239(4) 0.239(4) 0.239(4) -0.0001(5) 0.0001(5) -0.0001(5)
C74 0.242(4) 0.242(4) 0.242(4) -0.0001(5) 0.0000(5) -0.0002(5)
C75 0.239(4) 0.239(4) 0.239(4) -0.0001(5) 0.0001(5) -0.0001(5)
C76 0.242(4) 0.242(4) 0.242(4) -0.0001(5) 0.0000(5) -0.0002(5)
C77 0.239(4) 0.239(4) 0.239(4) -0.0001(5) 0.0001(5) -0.0001(5)
C78 0.242(4) 0.242(4) 0.242(4) -0.0001(5) 0.0000(5) -0.0002(5)
C79 0.239(4) 0.239(4) 0.239(4) -0.0001(5) 0.0001(5) -0.0001(5)
C80 0.242(4) 0.242(4) 0.242(4) -0.0001(5) 0.0000(5) -0.0002(5)
N11 0.237(5) 0.236(5) 0.236(5) -0.0002(19) 0.0004(19) 0.0002(19)
C81 0.239(4) 0.239(4) 0.239(4) -0.0001(5) 0.0001(5) -0.0001(5)
C82 0.242(4) 0.242(4) 0.242(4) -0.0001(5) 0.0000(5) -0.0002(5)
C83 0.239(4) 0.239(4) 0.239(4) -0.0001(5) 0.0001(5) -0.0001(5)
C84 0.242(4) 0.242(4) 0.242(4) -0.0001(5) 0.0000(5) -0.0002(5)
C85 0.239(4) 0.239(4) 0.239(4) -0.0001(5) 0.0001(5) -0.0001(5)
C86 0.242(4) 0.242(4) 0.242(4) -0.0001(5) 0.0000(5) -0.0002(5)
C87 0.239(4) 0.239(4) 0.239(4) -0.0001(5) 0.0001(5) -0.0001(5)
C88 0.242(4) 0.242(4) 0.242(4) -0.0001(5) 0.0000(5) -0.0002(5)
N12 0.240(5) 0.240(5) 0.240(5) -0.0002(19) -0.0002(19) 0.0000(19)
C89 0.239(4) 0.239(4) 0.239(4) -0.0001(5) 0.0001(5) -0.0001(5)
C90 0.242(4) 0.242(4) 0.242(4) -0.0001(5) 0.0000(5) -0.0002(5)
C91 0.239(4) 0.239(4) 0.239(4) -0.0001(5) 0.0001(5) -0.0001(5)
C92 0.242(4) 0.242(4) 0.242(4) -0.0001(5) 0.0000(5) -0.0002(5)
C93 0.239(4) 0.239(4) 0.239(4) -0.0001(5) 0.0001(5) -0.0001(5)
C94 0.242(4) 0.242(4) 0.242(4) -0.0001(5) 0.0000(5) -0.0002(5)
C95 0.239(4) 0.239(4) 0.239(4) -0.0001(5) 0.0001(5) -0.0001(5)
C96 0.242(4) 0.242(4) 0.242(4) -0.0001(5) 0.0000(5) -0.0002(5)
N15 0.146(7) 0.146(7) 0.146(7) -0.001(2) 0.000(2) 0.000(2)
C100 0.112(6) 0.112(6) 0.113(6) 0.000(2) 0.000(2) 0.001(2)
C101 0.114(7) 0.114(7) 0.115(7) 0.000(2) -0.001(2) 0.000(2)
N16 0.058(8) 0.058(8) 0.058(8) 0.0000(14) 0.0000(14) -0.0001(14)
C102 0.057(8) 0.057(8) 0.057(8) -0.0001(13) 0.0001(13) 0.0001(13)
C103 0.057(8) 0.057(8) 0.057(8) -0.0001(14) 0.0000(14) 0.0000(14)
N17 0.055(8) 0.055(8) 0.055(8) 0.0000(14) 0.0001(14) 0.0001(14)
C104 0.055(8) 0.055(8) 0.055(8) 0.0000(13) 0.0000(13) 0.0001(13)
C105 0.054(8) 0.054(8) 0.054(8) 0.0000(14) 0.0001(14) -0.0001(14)
N18 0.084(11) 0.085(11) 0.084(11) 0.0001(14) 0.0001(14) -0.0001(14)
C106 0.084(11) 0.084(11) 0.083(11) -0.0001(13) 0.0001(13) 0.0001(13)
C107 0.082(11) 0.082(11) 0.082(11) 0.0000(14) 0.0001(14) 0.0002(14)
N19 0.042(6) 0.042(6) 0.042(6) -0.0001(14) 0.0002(14) -0.0001(14)
C108 0.041(6) 0.041(6) 0.042(6) -0.0002(13) 0.0000(13) 0.0000(13)
C109 0.041(6) 0.041(6) 0.041(6) -0.0004(14) -0.0001(14) 0.0003(14)

loop_
_atom_type_symbol
_atom_type_description
_atom_type_scat_dispersion_real
_atom_type_scat_dispersion_imag
_atom_type_scat_source
C C 0.0033 0.0000 'International Tables Vol C Tables 4.2.6.8 and 6.1.1.4'
H H 0.0000 0.0000 'International Tables Vol C Tables 4.2.6.8 and 6.1.1.4'
N N 0.0061 0.0000 'International Tables Vol C Tables 4.2.6.8 and 6.1.1.4'
Nd Nd -0.1943 0.0000 'International Tables Vol C Tables 4.2.6.8 and 6.1.1.4'
O O 0.0106 0.0000 'International Tables Vol C Tables 4.2.6.8 and 6.1.1.4'
V V 0.3005 0.0000 'International Tables Vol C Tables 4.2.6.8 and 6.1.1.4'

loop_
_geom_angle_atom_site_label_1
_geom_angle_atom_site_label_2
_geom_angle_atom_site_label_3
_geom_angle
O15 Nd1 O1 81.8(3)
O15 Nd1 O3 78.1(3)
O1 Nd1 O3 77.8(3)
O15 Nd1 O5 148.9(3)
O1 Nd1 O5 72.0(3)
O3 Nd1 O5 80.2(3)
O15 Nd1 O13 82.3(3)
O1 Nd1 O13 75.3(3)
O3 Nd1 O13 148.6(3)
O5 Nd1 O13 106.1(3)
O15 Nd1 O11 71.9(3)
O1 Nd1 O11 145.3(3)
O3 Nd1 O11 117.0(3)
O5 Nd1 O11 138.6(3)
O13 Nd1 O11 79.0(3)
O15 Nd1 O7 109.6(3)
O1 Nd1 O7 141.7(3)
O3 Nd1 O7 69.6(3)
O5 Nd1 O7 82.9(3)
O13 Nd1 O7 141.0(3)
O11 Nd1 O7 70.6(3)
O15 Nd1 O9 140.9(3)
O1 Nd1 O9 115.5(3)
O3 Nd1 O9 137.8(3)
O5 Nd1 O9 68.1(3)
O13 Nd1 O9 70.1(3)
O11 Nd1 O9 75.9(3)
O7 Nd1 O9 79.1(3)
O1 V1 O28 107.3(7)
O1 V1 O17 108.6(5)
O28 V1 O17 110.9(6)
O1 V1 O2 111.3(5)
O28 V1 O2 107.3(7)
O17 V1 O2 111.4(5)
O26 V2 O3 110.8(5)
O26 V2 O4 111.3(5)
O3 V2 O4 111.0(4)
O26 V2 O2 108.0(6)
O3 V2 O2 105.7(4)
O4 V2 O2 109.7(5)
O25 V3 O5 109.1(5)
O25 V3 O4 110.1(6)
O5 V3 O4 108.1(5)
O25 V3 O6 109.3(5)
O5 V3 O6 107.7(4)
O4 V3 O6 112.4(4)
O24 V4 O7 108.8(4)
O24 V4 O8 109.3(4)
O7 V4 O8 109.5(4)
O24 V4 O6 107.7(5)
O7 V4 O6 110.3(4)
O8 V4 O6 111.3(4)
O23 V5 O9 109.5(4)
O23 V5 O10 110.3(4)
O9 V5 O10 107.5(4)
O23 V5 O8 109.2(4)
O9 V5 O8 108.7(4)
O10 V5 O8 111.6(4)
O22 V6 O11 109.9(4)
O22 V6 O10 108.4(4)
O11 V6 O10 110.4(4)
O22 V6 O12 108.0(4)
O11 V6 O12 108.2(4)
O10 V6 O12 111.9(4)
O21 V7 O13 108.9(5)
O21 V7 O14 110.7(4)
O13 V7 O14 107.7(4)
O21 V7 O12 107.2(4)
O13 V7 O12 110.8(4)
O14 V7 O12 111.5(4)
O20 V8 O15 108.9(5)
O20 V8 O16 109.8(5)
O15 V8 O16 110.0(4)
O20 V8 O14 107.6(5)
O15 V8 O14 112.1(4)
O16 V8 O14 108.4(4)
O18 V9 O19 107.8(7)
O18 V9 O16 109.2(6)
O19 V9 O16 109.8(7)
O18 V9 O17 111.1(6)
O19 V9 O17 106.6(7)
O16 V9 O17 112.3(5)
V1 O1 Nd1 139.5(5)
V1 O2 V2 127.3(6)
V2 O3 Nd1 130.1(4)
V2 O4 V3 124.0(6)
V3 O5 Nd1 129.5(5)
V4 O6 V3 127.2(5)
V4 O7 Nd1 126.8(4)
V4 O8 V5 123.5(4)
V5 O9 Nd1 132.2(4)
V6 O10 V5 121.1(4)
V6 O11 Nd1 131.0(4)
V6 O12 V7 120.5(5)
V7 O13 Nd1 127.6(4)
V8 O14 V7 129.0(5)
V8 O15 Nd1 134.4(5)
V8 O16 V9 147.6(6)
V1 O17 V9 148.7(8)
O37 Nd2 O40 84.7(3)
O37 Nd2 O42 75.0(3)
O40 Nd2 O42 80.0(3)
O37 Nd2 O44 147.5(3)
O40 Nd2 O44 72.4(3)
O42 Nd2 O44 78.4(3)
O37 Nd2 O35 79.0(3)
O40 Nd2 O35 77.8(3)
O42 Nd2 O35 147.1(3)
O44 Nd2 O35 116.8(3)
O37 Nd2 O33 72.1(3)
O40 Nd2 O33 148.9(3)
O42 Nd2 O33 112.2(3)
O44 Nd2 O33 136.7(3)
O35 Nd2 O33 77.6(3)
O37 Nd2 O31 142.8(3)
O40 Nd2 O31 108.3(3)
O42 Nd2 O31 140.5(3)
O44 Nd2 O31 68.3(3)
O35 Nd2 O31 70.4(3)
O33 Nd2 O31 80.9(3)
O37 Nd2 O29 110.6(3)
O40 Nd2 O29 141.6(3)
O42 Nd2 O29 71.1(3)
O44 Nd2 O29 77.4(3)
O35 Nd2 O29 138.3(3)
O33 Nd2 O29 68.1(3)
O31 Nd2 O29 81.1(3)
O55 V10 O29 110.1(5)
O55 V10 O30 109.5(5)
O29 V10 O30 108.7(4)
O55 V10 O45 109.8(5)
O29 V10 O45 107.3(5)
O30 V10 O45 111.3(5)
O54 V11 O31 109.8(4)
O54 V11 O32 108.9(5)
O31 V11 O32 108.5(4)
O54 V11 O30 109.7(5)
O31 V11 O30 109.0(4)
O32 V11 O30 111.1(4)
O53 V12 O33 108.8(5)
O53 V12 O34 110.9(5)
O33 V12 O34 106.1(4)
O53 V12 O32 108.8(5)
O33 V12 O32 109.4(5)
O34 V12 O32 112.7(5)
O52 V13 O35 110.2(5)
O52 V13 O36 108.5(5)
O35 V13 O36 107.9(4)
O52 V13 O34 109.2(5)
O35 V13 O34 110.2(4)
O36 V13 O34 110.7(4)
O51 V14 O37 108.2(5)
O51 V14 O38 109.4(5)
O37 V14 O38 109.6(5)
O51 V14 O36 108.7(5)
O37 V14 O36 109.8(4)
O38 V14 O36 111.1(5)
O49 V15 O50 107.4(9)
O49 V15 O39 109.8(8)
O50 V15 O39 108.3(7)
O49 V15 O38 108.6(8)
O50 V15 O38 109.5(7)
O39 V15 O38 113.1(5)
O48 V16 O40 107.8(5)
O48 V16 O39 108.6(4)
O40 V16 O39 111.1(4)
O48 V16 O41 108.4(4)
O40 V16 O41 110.2(4)
O39 V16 O41 110.5(5)
O47 V17 O42 110.9(6)
O47 V17 O41 109.8(5)
O42 V17 O41 108.6(5)
O47 V17 O43 105.0(6)
O42 V17 O43 110.8(5)
O41 V17 O43 111.7(5)
O46 V18 O44 108.3(5)
O46 V18 O45 108.8(6)
O44 V18 O45 110.3(5)
O46 V18 O43 109.6(6)
O44 V18 O43 107.6(5)
O45 V18 O43 112.1(5)
V10 O29 Nd2 130.5(4)
V10 O30 V11 127.0(5)
V11 O31 Nd2 128.3(4)
V11 O32 V12 125.7(5)
V12 O33 Nd2 130.3(4)
V12 O34 V13 122.4(5)
V13 O35 Nd2 129.2(4)
V13 O36 V14 129.0(5)
V14 O37 Nd2 140.9(5)
V14 O38 V15 141.9(8)
V16 O39 V15 155.1(6)
V16 O40 Nd2 133.3(4)
V17 O41 V16 124.3(6)
V17 O42 Nd2 129.2(5)
V18 O43 V17 121.9(6)
V18 O44 Nd2 131.7(4)
V18 O45 V10 122.4(6)
C1 N1 C5 102.6(14)
C1 N1 C7 111.4(16)
C5 N1 C7 114.4(17)
C1 N1 C3 111.9(16)
C5 N1 C3 112.2(15)
C7 N1 C3 104.7(14)
C2 C1 N1 117.3(18)
C4 C3 N1 112.3(16)
N1 C5 C6 111.4(16)
N1 C7 C8 109.6(16)
C1' N1' C5' 104.3(14)
C1' N1' C7' 110.4(15)
C5' N1' C7' 113.6(16)
C1' N1' C3' 119.2(17)
C5' N1' C3' 106.0(15)
C7' N1' C3' 103.6(14)
N1' C1' C2' 112.6(17)
C4' C3' N1' 110.2(16)
N1' C5' C6' 99.6(12)
N1' C7' C8' 112.4(16)
C13 N2 C9 104.8(9)
C13 N2 C15 115.3(9)
C9 N2 C15 112.4(9)
C13 N2 C11 110.6(9)
C9 N2 C11 109.8(9)
C15 N2 C11 104.1(8)
C10 C9 N2 114.8(10)
C12 C11 N2 112.7(9)
N2 C13 C14 110.4(10)
N2 C15 C16 112.6(10)
C21 N3 C23 113.3(13)
C21 N3 C19 111.9(14)
C23 N3 C19 107.6(12)
C21 N3 C17 103.6(11)
C23 N3 C17 109.5(14)
C19 N3 C17 111.0(13)
N3 C17 C18 114.3(13)
C20 C19 N3 113.4(13)
C22 C21 N3 111.8(13)
N3 C23 C24 114.7(14)
C31 N4 C29 115(2)
C31 N4 C25 111.7(17)
C29 N4 C25 98.5(14)
C31 N4 C27 106.6(14)
C29 N4 C27 112.3(16)
C25 N4 C27 112.9(18)
N4 C25 C26 111.0(15)
N4 C27 C28 113.1(15)
N4 C29 C30 107.8(15)
N4 C31 C32 118.1(15)
C35 N5 C39 109.7(18)
C35 N5 C33 110.9(18)
C39 N5 C33 117.2(19)
C35 N5 C37 109.2(18)
C39 N5 C37 106.7(17)
C33 N5 C37 102.6(16)
N5 C33 C34 109.1(18)
N5 C35 C36 118.2(19)
C38 C37 N5 115(2)
N5 C39 C40 113.1(19)
C43 N6 C41 112.6(19)
C43 N6 C45 111.9(18)
C41 N6 C45 103.6(14)
C43 N6 C47 104.8(16)
C41 N6 C47 113.4(18)
C45 N6 C47 110.7(18)
N6 C41 C42 113.1(17)
N6 C43 C44 115.8(19)
C46 C45 N6 116.8(16)
N6 C47 C48 116.9(16)
C49 N7 C55 112.1(13)
C49 N7 C53 106.3(12)
C55 N7 C53 115.0(13)
C49 N7 C51 112.5(12)
C55 N7 C51 103.9(11)
C53 N7 C51 107.1(12)
C50 C49 N7 116.0(15)
C52 C51 N7 112.1(12)
N7 C53 C54 100.3(13)
N7 C55 C56 111.3(13)
C61 N8 C57 102.8(16)
C61 N8 C63 117.8(17)
C57 N8 C63 111.4(16)
C61 N8 C59 108.2(16)
C57 N8 C59 108.4(16)
C63 N8 C59 108.0(15)
C58 C57 N8 111.3(18)
C60 C59 N8 106.5(13)
N8 C61 C62 104.8(16)
N8 C63 C64 110.8(17)
C69 N9 C65 103.9(17)
C69 N9 C71 116.0(18)
C65 N9 C71 107.1(17)
C69 N9 C67 110.0(17)
C65 N9 C67 111.8(17)
C71 N9 C67 108.1(17)
C66 C65 N9 109.9(19)
C68 C67 N9 111.7(19)
N9 C69 C70 105.8(18)
N9 C71 C72 106.0(17)
C79 N10 C77 110.6
C79 N10 C75 111.0
C77 N10 C75 110.2
C79 N10 C73 107.7
C77 N10 C73 106.4
C75 N10 C73 110.9
C74 C73 N10 115.5
N10 C75 C76 109.7
N10 C77 C78 108.0
N10 C79 C80 105.8
C81 N11 C85 104.1(17)
C81 N11 C87 110.8(17)
C85 N11 C87 115.8(18)
C81 N11 C83 111.4(17)
C85 N11 C83 108.3(16)
C87 N11 C83 106.5(17)
N11 C81 C82 106.9(18)
C84 C83 N11 107.8(18)
N11 C85 C86 102.6(17)
N11 C87 C88 104.6(17)
C95 N12 C93 114.6
C95 N12 C89 114.7
C93 N12 C89 106.1
C95 N12 C91 104.4
C93 N12 C91 110.2
C89 N12 C91 106.7
C90 C89 N12 113.3
C92 C91 N12 109.0
N12 C93 C94 101.9
N12 C95 C96 106.8
N15 C100 C101 178(4)
N16 C102 C103 176(7)
N17 C104 C105 157(5)
N18 C106 C107 154.96(7)
N19 C108 C109 161(5)

loop_
_geom_bond_atom_site_label_1
_geom_bond_atom_site_label_2
_geom_bond_distance
Nd1 O15 2.415(8)
Nd1 O1 2.429(9)
Nd1 O3 2.433(9)
Nd1 O5 2.435(9)
Nd1 O13 2.444(8)
Nd1 O11 2.469(7)
Nd1 O7 2.477(8)
Nd1 O9 2.480(8)
V1 O1 1.629(9)
V1 O28 1.645(14)
V1 O17 1.753(12)
V1 O2 1.802(11)
V2 O26 1.624(12)
V2 O3 1.688(9)
V2 O4 1.798(10)
V2 O2 1.814(10)
V3 O25 1.652(11)
V3 O5 1.656(9)
V3 O4 1.800(10)
V3 O6 1.815(9)
V4 O24 1.618(9)
V4 O7 1.652(8)
V4 O8 1.796(9)
V4 O6 1.799(10)
V5 O23 1.631(8)
V5 O9 1.665(8)
V5 O10 1.814(8)
V5 O8 1.824(8)
V6 O22 1.638(9)
V6 O11 1.660(8)
V6 O10 1.801(8)
V6 O12 1.811(8)
V7 O21 1.609(9)
V7 O13 1.646(9)
V7 O14 1.820(9)
V7 O12 1.832(8)
V8 O20 1.610(9)
V8 O15 1.662(8)
V8 O16 1.772(9)
V8 O14 1.795(9)
V9 O18 1.621(12)
V9 O19 1.673(15)
V9 O16 1.816(10)
V9 O17 1.835(13)
Nd2 O37 2.375(9)
Nd2 O40 2.426(8)
Nd2 O42 2.438(9)
Nd2 O44 2.441(8)
Nd2 O35 2.445(9)
Nd2 O33 2.452(8)
Nd2 O31 2.463(8)
Nd2 O29 2.472(9)
V10 O55 1.605(9)
V10 O29 1.666(9)
V10 O30 1.779(9)
V10 O45 1.811(11)
V11 O54 1.629(9)
V11 O31 1.652(8)
V11 O32 1.793(10)
V11 O30 1.810(9)
V12 O53 1.620(11)
V12 O33 1.657(10)
V12 O34 1.790(10)
V12 O32 1.826(10)
V13 O52 1.624(10)
V13 O35 1.660(9)
V13 O36 1.796(9)
V13 O34 1.812(9)
V14 O51 1.623(10)
V14 O37 1.683(10)
V14 O38 1.772(11)
V14 O36 1.804(10)
V15 O49 1.626(18)
V15 O50 1.698(16)
V15 O39 1.796(11)
V15 O38 1.815(11)
V16 O48 1.624(8)
V16 O40 1.678(9)
V16 O39 1.771(10)
V16 O41 1.828(11)
V17 O47 1.599(12)
V17 O42 1.663(9)
V17 O41 1.815(10)
V17 O43 1.817(11)
V18 O46 1.634(12)
V18 O44 1.669(9)
V18 O45 1.802(10)
V18 O43 1.803(10)
N1 C1 1.517(14)
N1 C5 1.519(14)
N1 C7 1.540(14)
N1 C3 1.575(14)
C1 C2 1.492(15)
C3 C4 1.511(15)
C5 C6 1.574(15)
C7 C8 1.604(15)
N1' C1' 1.510(14)
N1' C5' 1.536(14)
N1' C7' 1.541(14)
N1' C3' 1.582(14)
C1' C2' 1.515(15)
C3' C4' 1.522(15)
C5' C6' 1.589(15)
C7' C8' 1.598(15)
N2 C13 1.506(12)
N2 C9 1.514(11)
N2 C15 1.533(11)
N2 C11 1.591(11)
C9 C10 1.502(13)
C11 C12 1.498(12)
C13 C14 1.565(13)
C15 C16 1.592(12)
N3 C21 1.49(2)
N3 C23 1.51(2)
N3 C19 1.52(2)
N3 C17 1.52(2)
C17 C18 1.55(2)
C19 C20 1.49(2)
C21 C22 1.45(2)
C23 C24 1.58(3)
N4 C31 1.48(3)
N4 C29 1.48(3)
N4 C25 1.50(3)
N4 C27 1.51(2)
C25 C26 1.57(3)
C27 C28 1.61(3)
C29 C30 1.63(3)
C31 C32 1.57(3)
N5 C35 1.49(3)
N5 C39 1.49(3)
N5 C33 1.49(3)
N5 C37 1.66(3)
C33 C34 1.59(3)
C35 C36 1.59(3)
C37 C38 1.43(3)
C39 C40 1.64(4)
N6 C43 1.42(3)
N6 C41 1.49(2)
N6 C45 1.52(2)
N6 C47 1.52(3)
C41 C42 1.57(3)
C43 C44 1.55(4)
C45 C46 1.49(2)
C47 C48 1.68(4)
N7 C49 1.512(13)
N7 C55 1.538(13)
N7 C53 1.543(13)
N7 C51 1.570(13)
C49 C50 1.507(15)
C51 C52 1.526(14)
C53 C54 1.610(14)
C55 C56 1.591(14)
N8 C61 1.514(14)
N8 C57 1.526(14)
N8 C63 1.530(14)
N8 C59 1.601(14)
C57 C58 1.505(15)
C59 C60 1.522(15)
C61 C62 1.602(15)
C63 C64 1.606(15)
N9 C69 1.517(14)
N9 C65 1.522(14)
N9 C71 1.538(14)
N9 C67 1.579(14)
C65 C66 1.518(15)
C67 C68 1.534(15)
C69 C70 1.589(15)
C71 C72 1.613(15)
N10 C79 1.5232
N10 C77 1.5245
N10 C75 1.5316
N10 C73 1.5654
C73 C74 1.5063
C75 C76 1.5359
C77 C78 1.5498
C79 C80 1.6570
N11 C81 1.522(14)
N11 C85 1.525(14)
N11 C87 1.542(14)
N11 C83 1.590(14)
C81 C82 1.529(15)
C83 C84 1.514(15)
C85 C86 1.595(15)
C87 C88 1.629(15)
N12 C95 1.5275
N12 C93 1.5521
N12 C89 1.5657
N12 C91 1.5760
C89 C90 1.5295
C91 C92 1.5427
C93 C94 1.5990
C95 C96 1.6301
N15 C100 1.12(2)
C100 C101 1.39(3)
N16 C102 1.11(3)
C102 C103 1.39(3)
N17 C104 1.12(3)
C104 C105 1.39(3)
N18 C106 1.1282
C106 C107 1.4120
N19 C108 1.11(3)
C108 C109 1.38(3)
